data_4063211
loop_
_publ_author_name
'Arjan W. Kleij'
'Henk Kleijn'
'Johann T. B. H. Jastrzebski'
'Wilberth J. J. Smeets'
'Anthony L. Spek'
'Gerard van Koten'

_publ_section_title
;
 Dendritic Carbosilanes Containing Silicon-Bonded
 1-[C6H2(CH2NMe2)2-3,5-Li-4] or 1-[C6H3(CH2NMe2)-4-Li-3] Mono- and
 Bis(amino)aryllithium End Groups: Structure of
 {[CH2SiMe2C6H3(CH2NMe2)-4-Li-3]2}2
;
_journal_name_full Organometallics
_journal_page_first 268
_journal_page_last 276
_journal_paper_doi 10.1021/om980627e
_journal_volume 18
_journal_year 1999
_chemical_compound_source 'see text'
_chemical_formula_moiety 'C48 H76 Li4 N4 Si4'
_chemical_formula_sum 'C48 H76 Li4 N4 Si4'
_chemical_formula_weight 849.25
_chemical_name_systematic
;
 ?
;
_space_group_IT_number 15
_symmetry_cell_setting monoclinic
_symmetry_space_group_name_Hall '-C 2yc'
_symmetry_space_group_name_H-M 'C 1 2/c 1'
_cell_angle_alpha 90
_cell_angle_beta 107.566(7)
_cell_angle_gamma 90
_cell_formula_units_Z 4
_cell_length_a 16.8228(12)
_cell_length_b 16.2206(11)
_cell_length_c 19.6787(15)
_cell_measurement_reflns_used 25
_cell_measurement_temperature 100
_cell_measurement_theta_max 16
_cell_measurement_theta_min 8
_cell_volume 5119.4(7)
_computing_cell_refinement 'SET4 (de Boer & Duisenberg, 1984)'
_computing_data_collection 'Locally modified CAD4-Version 5 Software'
_computing_data_reduction 'HELENA (Spek, 1997)'
_computing_publication_material 'PLATON (Spek, 1990)'
_computing_structure_refinement 'SHELXL-93 (Sheldrick, 1993)'
_computing_structure_solution SHELXS86
_diffrn_ambient_temperature 100
_diffrn_measurement_device_type CAD4T
_diffrn_measurement_method omega/2theta
_diffrn_radiation_monochromator graphite
_diffrn_radiation_source 'Rotating Anode'
_diffrn_radiation_type 'Mo K\a'
_diffrn_radiation_wavelength 0.71073
_diffrn_reflns_av_R_equivalents 0.1381
_diffrn_reflns_av_sigmaI/netI 0.2119
_diffrn_reflns_limit_h_max 21
_diffrn_reflns_limit_h_min -15
_diffrn_reflns_limit_k_max 21
_diffrn_reflns_limit_k_min -15
_diffrn_reflns_limit_l_max 24
_diffrn_reflns_limit_l_min -25
_diffrn_reflns_number 6528
_diffrn_reflns_theta_max 22.00
_diffrn_reflns_theta_min 1.79
_exptl_absorpt_coefficient_mu 0.15
_exptl_crystal_colour colorless
_exptl_crystal_density_diffrn 1.102
_exptl_crystal_density_method 'Not Measured'
_exptl_crystal_F_000 1840
_exptl_crystal_size_max 0.38
_exptl_crystal_size_mid 0.12
_exptl_crystal_size_min 0.12
_refine_diff_density_max 0.233
_refine_diff_density_min -0.249
_refine_diff_density_rms 0.060
_refine_ls_abs_structure_details none
_refine_ls_abs_structure_Flack none
_refine_ls_extinction_method none
_refine_ls_goodness_of_fit_ref 0.892
_refine_ls_hydrogen_treatment 'H-atom refinement: see text '
_refine_ls_matrix_type full
_refine_ls_number_parameters 281
_refine_ls_number_reflns 3149
_refine_ls_number_restraints 0
_refine_ls_restrained_S_all 0.892
_refine_ls_R_factor_all 0.1953
_refine_ls_R_factor_gt 0.0754
_refine_ls_shift/su_max 0.000
_refine_ls_shift/su_mean 0.000
_refine_ls_structure_factor_coef Fsqd
_refine_ls_weighting_details 'w = 1/[sigma^2^(Fo^2^) +(0.0177P)^2^)]'
_refine_ls_weighting_scheme calc
_refine_ls_wR_factor_gt 0.0887
_refine_ls_wR_factor_ref 0.1121
_reflns_number_gt 1299
_reflns_number_total 3149
_reflns_threshold_expression I>2sigma(I)
_cod_depositor_comments
;
The following automatic conversions were performed:
'_symmetry_cell_setting' value 'Monoclinic' changed to 'monoclinic'
according to '/home/saulius/struct/CIF-dictionaries/cif_core.dic'
dictionary named 'cif_core.dic' version 2.4.1 from 2010-06-29.

Automatic conversion script
Id: cif_fix_enum 1527 2010-12-29 10:47:43Z saulius 
;
_cod_original_sg_symbol_H-M 'C 2/c'
_cod_database_code 4063211

loop_
_symmetry_equiv_pos_as_xyz
x,y,z
-x,y,1/2-z
-x,-y,-z
x,-y,1/2+z
1/2+x,1/2+y,z
1/2-x,1/2+y,1/2-z
1/2-x,1/2-y,-z
1/2+x,1/2-y,1/2+z

loop_
_atom_site_aniso_label
_atom_site_aniso_U_11
_atom_site_aniso_U_22
_atom_site_aniso_U_33
_atom_site_aniso_U_23
_atom_site_aniso_U_13
_atom_site_aniso_U_12
Si1 0.0390(14) 0.0216(11) 0.0292(13) -0.0030(11) 0.0110(11) 0.0003(11)
Si2 0.0416(14) 0.0247(12) 0.047(2) 0.0091(13) 0.0175(11) 0.0041(12)
N1 0.042(4) 0.021(4) 0.039(4) 0.008(3) 0.011(3) 0.000(3)
N2 0.029(4) 0.023(4) 0.034(4) -0.005(3) 0.007(3) 0.003(3)
C1 0.030(5) 0.024(5) 0.039(5) 0.002(4) 0.015(4) 0.000(4)
C2 0.025(5) 0.028(5) 0.016(4) 0.003(3) -0.001(3) -0.003(4)
C3 0.014(4) 0.034(4) 0.021(4) -0.004(4) 0.008(3) 0.002(4)
C4 0.030(5) 0.019(4) 0.019(4) 0.004(4) 0.015(4) 0.005(3)
C5 0.060(6) 0.038(6) 0.054(6) -0.002(5) 0.044(5) 0.008(4)
C6 0.036(5) 0.042(6) 0.094(7) -0.004(5) 0.050(5) 0.001(4)
C7 0.042(5) 0.014(4) 0.065(6) 0.006(4) 0.020(4) 0.003(4)
C8 0.113(8) 0.046(6) 0.036(5) 0.021(5) 0.026(5) 0.000(5)
C9 0.058(6) 0.028(5) 0.081(6) 0.008(5) 0.031(5) -0.008(4)
C10 0.030(5) 0.030(5) 0.029(5) 0.001(4) 0.008(4) 0.000(4)
C11 0.024(4) 0.017(4) 0.025(4) 0.002(4) 0.006(3) 0.003(3)
C12 0.020(4) 0.032(4) 0.033(4) 0.005(4) 0.004(4) 0.006(4)
C13 0.027(5) 0.035(5) 0.028(5) -0.006(4) 0.013(4) 0.008(4)
C14 0.046(5) 0.022(5) 0.032(5) 0.012(4) 0.004(4) 0.009(4)
C15 0.018(5) 0.044(6) 0.031(5) 0.000(4) -0.005(4) 0.003(4)
C16 0.026(4) 0.040(5) 0.029(4) -0.006(4) 0.003(3) -0.005(4)
C17 0.062(6) 0.049(6) 0.033(5) -0.005(4) 0.015(4) 0.000(5)
C18 0.044(5) 0.020(5) 0.044(5) -0.004(4) 0.000(4) -0.015(4)
C19 0.063(6) 0.035(5) 0.037(5) 0.001(5) 0.004(4) -0.006(4)
C20 0.044(5) 0.032(5) 0.055(6) 0.006(4) 0.016(4) 0.004(4)
C21 0.036(5) 0.021(4) 0.030(4) -0.003(3) 0.014(3) -0.002(4)
C22 0.066(6) 0.041(5) 0.060(6) 0.022(5) 0.023(5) 0.002(5)
C23 0.040(5) 0.038(6) 0.089(7) 0.008(5) 0.023(5) 0.004(4)
C24 0.048(5) 0.018(4) 0.059(6) 0.004(4) 0.020(4) 0.000(4)
Li1 0.029(7) 0.017(7) 0.027(7) -0.001(5) -0.001(6) 0.003(5)
Li2 0.040(8) 0.019(7) 0.042(9) -0.001(6) 0.021(7) 0.000(6)

loop_
_atom_site_label
_atom_site_thermal_displace_type
_atom_site_fract_x
_atom_site_fract_y
_atom_site_fract_z
_atom_site_occupancy
_atom_site_U_iso_or_equiv
Si1 Uani -0.01534(12) 0.41686(13) 0.36049(10) 1.000 0.0298(7)
Si2 Uani 0.03755(12) -0.25036(14) 0.37233(11) 1.000 0.0369(9)
N1 Uani -0.1365(3) 0.0046(3) 0.3400(3) 1.000 0.034(2)
N2 Uani 0.1656(3) 0.1599(3) 0.3849(3) 1.000 0.029(2)
C1 Uani -0.1417(4) 0.1579(4) 0.3277(4) 1.000 0.030(3)
C2 Uani -0.0689(4) 0.1657(4) 0.3075(3) 1.000 0.025(3)
C3 Uani -0.0347(3) 0.2456(4) 0.3219(3) 1.000 0.022(2)
C4 Uani -0.0665(4) 0.3132(4) 0.3490(3) 1.000 0.021(3)
C5 Uani -0.1395(5) 0.2996(4) 0.3649(4) 1.000 0.045(3)
C6 Uani -0.1758(4) 0.2216(4) 0.3559(4) 1.000 0.051(3)
C7 Uani -0.1899(4) 0.0755(4) 0.3172(4) 1.000 0.039(3)
C8 Uani -0.0995(4) 0.0051(4) 0.4170(3) 1.000 0.064(4)
C9 Uani -0.1854(4) -0.0713(4) 0.3166(4) 1.000 0.053(3)
C10 Uani 0.1671(4) 0.0056(4) 0.3808(3) 1.000 0.030(3)
C11 Uani 0.0869(4) -0.0041(4) 0.3324(3) 1.000 0.022(2)
C12 Uani 0.0538(4) -0.0822(4) 0.3364(3) 1.000 0.029(2)
C13 Uani 0.0918(4) -0.1488(4) 0.3803(4) 1.000 0.029(3)
C14 Uani 0.1710(4) -0.1338(4) 0.4252(3) 1.000 0.035(3)
C15 Uani 0.2060(4) -0.0572(4) 0.4265(3) 1.000 0.034(3)
C16 Uani 0.2154(4) 0.0849(4) 0.3840(3) 1.000 0.033(3)
C17 Uani 0.1477(4) 0.1635(4) 0.4525(3) 1.000 0.048(3)
C18 Uani 0.2101(4) 0.2327(4) 0.3724(3) 1.000 0.039(3)
C19 Uani 0.0675(4) 0.4235(4) 0.4483(3) 1.000 0.047(3)
C20 Uani -0.0950(4) 0.4971(4) 0.3561(3) 1.000 0.043(3)
C21 Uani 0.0323(3) 0.4337(4) 0.2875(3) 1.000 0.028(3)
C22 Uani -0.0314(4) -0.2503(5) 0.4297(3) 1.000 0.055(3)
C23 Uani 0.1138(4) -0.3352(4) 0.4016(4) 1.000 0.055(3)
C24 Uani -0.0251(4) -0.2668(4) 0.2775(3) 1.000 0.041(3)
Li1 Uani -0.0508(6) 0.0290(6) 0.2906(6) 1.000 0.026(4)
Li2 Uani 0.0608(7) 0.1321(7) 0.3077(6) 1.000 0.032(5)
H31 Uiso 0.0154(3) 0.2542(4) 0.3121(3) 1.000 0.034(5)
H51 Uiso -0.1648(5) 0.3427(4) 0.3818(4) 1.000 0.034(5)
H61 Uiso -0.2237(4) 0.2125(4) 0.3690(4) 1.000 0.034(5)
H71 Uiso -0.2299(4) 0.0773(4) 0.3438(4) 1.000 0.034(5)
H72 Uiso -0.2207(4) 0.0692(4) 0.2672(4) 1.000 0.034(5)
H81 Uiso -0.069(2) 0.0551(12) 0.4312(4) 1.000 0.061(5)
H82 Uiso -0.0629(19) -0.0414(14) 0.4311(4) 1.000 0.061(5)
H83 Uiso -0.1428(5) 0.002(3) 0.4394(3) 1.000 0.061(5)
H91 Uiso -0.2113(19) -0.0695(11) 0.2660(5) 1.000 0.061(5)
H92 Uiso -0.2276(15) -0.0756(12) 0.3402(15) 1.000 0.061(5)
H93 Uiso -0.1491(5) -0.1183(4) 0.3285(18) 1.000 0.061(5)
H121 Uiso 0.0002(4) -0.0916(4) 0.3064(3) 1.000 0.034(5)
H141 Uiso 0.2006(4) -0.1756(4) 0.4544(3) 1.000 0.034(5)
H151 Uiso 0.2579(4) -0.0470(4) 0.4593(3) 1.000 0.034(5)
H161 Uiso 0.2633(4) 0.0843(4) 0.4264(3) 1.000 0.034(5)
H162 Uiso 0.2360(4) 0.0874(4) 0.3430(3) 1.000 0.034(5)
H171 Uiso 0.1991(4) 0.164(2) 0.4908(3) 1.000 0.061(5)
H172 Uiso 0.1157(19) 0.1161(12) 0.4571(9) 1.000 0.061(5)
H173 Uiso 0.117(2) 0.2126(12) 0.4542(8) 1.000 0.061(5)
H181 Uiso 0.216(2) 0.2299(12) 0.3256(8) 1.000 0.061(5)
H182 Uiso 0.2642(10) 0.2349(13) 0.4072(13) 1.000 0.061(5)
H183 Uiso 0.1792(12) 0.2813(4) 0.376(2) 1.000 0.061(5)
H191 Uiso 0.0432(6) 0.414(3) 0.4860(3) 1.000 0.061(5)
H192 Uiso 0.0923(18) 0.4774(9) 0.4537(10) 1.000 0.061(5)
H193 Uiso 0.1094(13) 0.3827(17) 0.4504(9) 1.000 0.061(5)
H201 Uiso -0.1398(10) 0.4911(13) 0.3126(8) 1.000 0.034(5)
H202 Uiso -0.0702(6) 0.5506(4) 0.3574(17) 1.000 0.034(5)
H203 Uiso -0.1161(15) 0.4911(12) 0.3960(10) 1.000 0.034(5)
H211 Uiso 0.0615(3) 0.4861(4) 0.2951(3) 1.000 0.034(5)
H212 Uiso 0.0730(3) 0.3907(4) 0.2895(3) 1.000 0.034(5)
H221 Uiso -0.062(2) -0.3010(12) 0.4234(17) 1.000 0.061(5)
H222 Uiso -0.0695(18) -0.2048(16) 0.4169(16) 1.000 0.061(5)
H223 Uiso 0.0016(4) -0.245(3) 0.4787(4) 1.000 0.061(5)
H231 Uiso 0.1473(16) -0.3389(15) 0.3700(12) 1.000 0.061(5)
H232 Uiso 0.0846(4) -0.3862(5) 0.401(2) 1.000 0.061(5)
H233 Uiso 0.1489(16) -0.3245(12) 0.4491(8) 1.000 0.061(5)
H241 Uiso -0.0540(4) -0.3191(4) 0.2740(3) 1.000 0.034(5)
H242 Uiso -0.0672(4) -0.2240(4) 0.2641(3) 1.000 0.034(5)

loop_
_atom_type_symbol
_atom_type_description
_atom_type_scat_dispersion_real
_atom_type_scat_dispersion_imag
_atom_type_scat_source
Si Si 0.0817 0.0704 'International Tables Vol C Tables 4.2.6.8 and 6.1.1.4'
N N 0.0061 0.0033 'International Tables Vol C Tables 4.2.6.8 and 6.1.1.4'
Li Li -0.0003 0.0001 'International Tables Vol C Tables 4.2.6.8 and 6.1.1.4'
H H 0.0000 0.0000 'International Tables Vol C Tables 4.2.6.8 and 6.1.1.4'
C C 0.0033 0.0016 'International Tables Vol C Tables 4.2.6.8 and 6.1.1.4'

loop_
_geom_angle_atom_site_label_1
_geom_angle_atom_site_label_2
_geom_angle_atom_site_label_3
_geom_angle
_geom_angle_site_symmetry_1
_geom_angle_site_symmetry_3
_geom_angle_publ_flag
C4 Si1 C19 110.6(3) . . yes
C4 Si1 C20 109.0(3) . . yes
C4 Si1 C21 109.1(3) . . yes
C19 Si1 C20 109.3(3) . . yes
C19 Si1 C21 109.3(3) . . yes
C20 Si1 C21 109.5(3) . . yes
C13 Si2 C22 109.2(3) . . yes
C13 Si2 C23 110.8(3) . . yes
C13 Si2 C24 108.9(3) . . yes
C22 Si2 C23 108.3(3) . . yes
C22 Si2 C24 110.0(3) . . yes
C23 Si2 C24 109.5(3) . . yes
C7 N1 C8 110.5(5) . . yes
C7 N1 C9 109.4(5) . . yes
C7 N1 Li1 99.4(5) . . yes
C8 N1 C9 110.7(5) . . yes
C8 N1 Li1 111.1(5) . . yes
C9 N1 Li1 115.3(5) . . yes
C16 N2 C17 108.6(5) . . yes
C16 N2 C18 110.0(5) . . yes
C16 N2 Li2 100.2(5) . . yes
C17 N2 C18 112.4(5) . . yes
C17 N2 Li2 109.0(5) . . yes
C18 N2 Li2 115.7(5) . . yes
C2 C1 C6 123.5(6) . . no
C2 C1 C7 120.5(6) . . no
C6 C1 C7 115.9(6) . . no
C1 C2 C3 111.3(6) . . no
C1 C2 Li1 96.9(5) . . yes
C1 C2 Li2 155.2(6) . . yes
C1 C2 Li2 123.8(6) . 2_555 yes
C3 C2 Li1 149.2(6) . . yes
C3 C2 Li2 83.4(5) . . yes
C3 C2 Li2 105.4(5) . 2_555 yes
Li1 C2 Li2 65.9(4) . . yes
Li1 C2 Li2 65.7(4) . 2_555 yes
Li2 C2 Li2 67.1(4) . 2_555 yes
C2 C3 C4 128.2(6) . . no
Si1 C4 C3 122.5(5) . . yes
Si1 C4 C5 121.8(5) . . yes
C3 C4 C5 115.7(6) . . no
C4 C5 C6 120.3(7) . . no
C1 C6 C5 120.9(7) . . no
N1 C7 C1 113.3(6) . . yes
C11 C10 C15 121.7(6) . . no
C11 C10 C16 121.1(6) . . no
C15 C10 C16 117.1(6) . . no
C10 C11 C12 112.4(6) . . no
C10 C11 Li1 151.9(5) . . yes
C10 C11 Li2 96.9(5) . . yes
C10 C11 Li1 124.3(5) . 2_555 yes
C12 C11 Li1 81.6(5) . . yes
C12 C11 Li2 147.0(6) . . yes
C12 C11 Li1 106.2(5) . 2_555 yes
Li1 C11 Li2 65.4(4) . . yes
Li1 C11 Li1 70.0(4) . 2_555 yes
Li1 C11 Li2 65.7(4) 2_555 . yes
C11 C12 C13 128.0(6) . . no
Si2 C13 C12 120.3(5) . . yes
Si2 C13 C14 124.2(5) . . yes
C12 C13 C14 115.4(6) . . no
C13 C14 C15 119.8(6) . . no
C10 C15 C14 122.5(6) . . no
N2 C16 C10 113.6(6) . . yes
Si1 C21 C21 113.2(4) . 2_555 yes
Si2 C24 C24 115.7(5) . 2_555 yes
C4 C3 H31 115.9(7) . . no
C2 C3 H31 115.8(7) . . no
C4 C5 H51 119.8(9) . . no
C6 C5 H51 119.8(10) . . no
C1 C6 H61 119.6(8) . . no
C5 C6 H61 119.5(8) . . no
N1 C7 H71 108.9(7) . . no
N1 C7 H72 108.9(7) . . no
H71 C7 H72 107.8(9) . . no
C1 C7 H71 108.9(7) . . no
C1 C7 H72 109.0(7) . . no
N1 C8 H81 109.4(8) . . no
N1 C8 H82 109.4(8) . . no
N1 C8 H83 109.4(7) . . no
H81 C8 H82 110(2) . . no
H82 C8 H83 110(3) . . no
H81 C8 H83 109(3) . . no
H91 C9 H92 109(3) . . no
N1 C9 H93 109.4(12) . . no
N1 C9 H91 109.5(14) . . no
H91 C9 H93 109(2) . . no
H92 C9 H93 109(2) . . no
N1 C9 H92 109.5(14) . . no
C11 C12 H121 116.1(7) . . no
C13 C12 H121 115.9(8) . . no
C13 C14 H141 120.0(8) . . no
C15 C14 H141 120.1(8) . . no
C14 C15 H151 118.8(7) . . no
C10 C15 H151 118.7(8) . . no
N2 C16 H161 108.9(7) . . no
N2 C16 H162 108.7(7) . . no
H161 C16 H162 107.7(9) . . no
C10 C16 H161 108.9(7) . . no
C10 C16 H162 108.9(7) . . no
N2 C17 H172 109.4(13) . . no
H171 C17 H173 109(2) . . no
N2 C17 H173 109.2(12) . . no
H171 C17 H172 109(2) . . no
N2 C17 H171 109.4(7) . . no
H172 C17 H173 110(3) . . no
N2 C18 H183 109.6(14) . . no
H181 C18 H183 109(3) . . no
H182 C18 H183 110(2) . . no
H181 C18 H182 110(2) . . no
N2 C18 H181 109.4(15) . . no
N2 C18 H182 109.5(14) . . no
H192 C19 H193 110(2) . . no
H191 C19 H193 110(3) . . no
Si1 C19 H191 109.4(8) . . no
Si1 C19 H192 109.4(13) . . no
Si1 C19 H193 109.5(12) . . no
H191 C19 H192 109(3) . . no
Si1 C20 H203 109.4(14) . . no
H201 C20 H202 109(2) . . no
Si1 C20 H202 109.4(10) . . no
Si1 C20 H201 109.4(13) . . no
H202 C20 H203 110(2) . . no
H201 C20 H203 109.6(18) . . no
C21 C21 H212 108.8(6) 2_555 . no
C21 C21 H211 108.9(6) 2_555 . no
Si1 C21 H211 109.0(5) . . no
Si1 C21 H212 109.0(6) . . no
H211 C21 H212 107.8(7) . . no
H221 C22 H222 110(3) . . no
H221 C22 H223 109(3) . . no
H222 C22 H223 109(3) . . no
Si2 C22 H222 109.4(19) . . no
Si2 C22 H223 109.5(7) . . no
Si2 C22 H221 109(2) . . no
Si2 C23 H231 109.4(16) . . no
Si2 C23 H232 109.4(11) . . no
H232 C23 H233 109(3) . . no
Si2 C23 H233 109.5(14) . . no
H231 C23 H232 110(2) . . no
H231 C23 H233 110(2) . . no
Si2 C24 H241 108.4(6) . . no
Si2 C24 H242 108.4(6) . . no
H241 C24 H242 107.3(9) . . no
C24 C24 H242 108.4(6) 2_555 . no
C24 C24 H241 108.4(7) 2_555 . no
N1 Li1 C11 125.5(6) . . yes
N1 Li1 C2 88.5(4) . . yes
C2 Li1 C11 111.4(5) . 2_555 yes
N1 Li1 C11 116.7(5) . 2_555 yes
C2 Li1 C11 110.1(5) . . yes
C11 Li1 C11 103.6(5) . 2_555 yes
N2 Li2 C11 89.3(5) . . yes
N2 Li2 C2 112.4(6) . 2_555 yes
C2 Li2 C2 106.1(5) . 2_555 yes
C2 Li2 C11 111.3(5) 2_555 . yes
C2 Li2 C11 111.1(6) . . yes
N2 Li2 C2 125.4(6) . . yes

loop_
_geom_bond_atom_site_label_1
_geom_bond_atom_site_label_2
_geom_bond_distance
_geom_bond_site_symmetry_2
_geom_bond_publ_flag
Si1 C4 1.871(7) . yes
Si1 C19 1.867(6) . yes
Si1 C20 1.851(7) . yes
Si1 C21 1.864(6) . yes
Si2 C13 1.867(7) . yes
Si2 C22 1.847(7) . yes
Si2 C23 1.851(7) . yes
Si2 C24 1.865(6) . yes
N1 C7 1.445(8) . yes
N1 C8 1.454(8) . yes
N1 C9 1.475(8) . yes
N1 Li1 2.007(12) . yes
N2 C16 1.480(8) . yes
N2 C17 1.451(8) . yes
N2 C18 1.458(8) . yes
N2 Li2 2.001(13) . yes
C1 C2 1.403(10) . no
C1 C6 1.377(10) . no
C1 C7 1.545(9) . no
C2 C3 1.412(9) . no
C2 Li1 2.276(12) . yes
C2 Li2 2.248(14) . yes
C2 Li2 2.375(13) 2_555 yes
C3 C4 1.395(9) . no
C4 C5 1.374(11) . no
C5 C6 1.393(10) . no
C10 C11 1.406(9) . no
C10 C15 1.385(9) . no
C10 C16 1.513(9) . no
C11 C12 1.396(9) . no
C11 Li1 2.276(13) . yes
C11 Li2 2.276(13) . yes
C11 Li1 2.372(13) 2_555 yes
C12 C13 1.410(9) . no
C13 C14 1.380(10) . no
C14 C15 1.372(9) . no
C21 C21 1.546(8) 2_555 no
C24 C24 1.561(9) 2_555 no
C3 H31 0.930(8) . no
C5 H51 0.931(10) . no
C6 H61 0.929(10) . no
C7 H71 0.970(10) . no
C7 H72 0.969(11) . no
C8 H81 0.96(2) . no
C8 H82 0.96(3) . no
C8 H83 0.960(11) . no
C9 H91 0.959(13) . no
C9 H92 0.96(3) . no
C9 H93 0.961(14) . no
C12 H121 0.929(9) . no
C14 H141 0.930(9) . no
C15 H151 0.931(9) . no
C16 H161 0.969(9) . no
C16 H162 0.970(9) . no
C17 H171 0.960(9) . no
C17 H172 0.96(3) . no
C17 H173 0.96(3) . no
C18 H181 0.96(2) . no
C18 H182 0.96(2) . no
C18 H183 0.959(16) . no
C19 H191 0.961(13) . no
C19 H192 0.961(19) . no
C19 H193 0.96(3) . no
C20 H201 0.960(17) . no
C20 H202 0.960(11) . no
C20 H203 0.96(2) . no
C21 H211 0.970(9) . no
C21 H212 0.970(8) . no
C22 H221 0.96(3) . no
C22 H222 0.96(3) . no
C22 H223 0.960(10) . no
C23 H231 0.96(3) . no
C23 H232 0.960(12) . no
C23 H233 0.959(18) . no
C24 H241 0.970(9) . no
C24 H242 0.970(9) . no

loop_
_geom_contact_atom_site_label_1
_geom_contact_atom_site_label_2
_geom_contact_distance
_geom_contact_site_symmetry_2
_geom_contact_publ_flag
N2 H31 2.931(8) . no
C2 Li1 3.879(12) 2_555 no
C2 C8 3.516(9) . no
C3 C3 3.371(8) 2_555 no
C11 Li2 3.811(13) 2_555 no
C11 C17 3.544(9) . no
C12 C12 3.335(8) 2_555 no
C1 H81 2.631(17) . no
C2 H81 3.024(16) . no
C3 H31 2.756(8) 2_555 no
C3 H173 3.09(2) . no
C4 H212 2.973(8) 2_555 no
C7 H162 3.017(9) 2_555 no
C10 H172 2.65(2) . no
C11 H121 3.034(8) 2_555 no
C11 H172 3.056(19) . no
C12 H121 2.684(8) 2_555 no
C12 H242 3.086(9) 2_555 no
C13 H242 3.004(9) 2_555 no
C15 H51 3.048(11) 5_545 no
C16 H72 3.014(9) 2_555 no
C20 H51 2.875(10) . no
C21 H31 2.979(9) . no
C23 H141 3.000(9) . no
C23 H61 3.089(10) 5_545 no
C24 H121 2.904(9) . no
H31 N2 2.931(8) . no
H31 C21 2.979(9) . no
H31 H212 2.510(9) . no
H31 C3 2.756(8) 2_555 no
H31 H31 2.340(8) 2_555 no
H51 C20 2.875(10) . no
H51 H203 2.53(2) . no
H51 C15 3.048(11) 5_455 no
H61 H71 2.244(9) . no
H61 C23 3.089(10) 5_455 no
H61 H231 2.33(3) 5_455 no
H71 H61 2.244(9) . no
H71 H83 2.35(3) . no
H71 H92 2.48(2) . no
H72 H91 2.256(19) . no
H72 C16 3.014(9) 2_555 no
H72 H162 2.126(9) 2_555 no
H81 C1 2.631(17) . no
H81 C2 3.024(16) . no
H82 H93 2.44(3) . no
H83 H71 2.35(3) . no
H83 H92 2.40(4) . no
H91 H72 2.256(19) . no
H92 H71 2.48(2) . no
H92 H83 2.40(4) . no
H93 H82 2.44(3) . no
H93 H222 2.32(4) . no
H121 C24 2.904(9) . no
H121 H242 2.454(9) . no
H121 C11 3.034(8) 2_555 no
H121 C12 2.684(8) 2_555 no
H121 H121 2.218(8) 2_555 no
H141 C23 3.000(9) . no
H141 H233 2.56(2) . no
H151 H161 2.236(9) . no
H161 H151 2.236(9) . no
H161 H171 2.30(2) . no
H161 H182 2.47(2) . no
H162 H181 2.35(2) . no
H162 C7 3.017(9) 2_555 no
H162 H72 2.126(9) 2_555 no
H171 H161 2.30(2) . no
H171 H182 2.51(3) . no
H171 H182 2.52(3) 7_556 no
H172 C10 2.65(2) . no
H172 C11 3.056(19) . no
H173 C3 3.09(2) . no
H173 H183 2.38(4) . no
H181 H162 2.35(2) . no
H182 H161 2.47(2) . no
H182 H171 2.51(3) . no
H182 H171 2.52(3) 7_556 no
H183 H173 2.38(4) . no
H191 H221 2.51(4) 3_556 no
H192 H232 2.43(2) 1_565 no
H203 H51 2.53(2) . no
H212 H31 2.510(9) . no
H212 C4 2.973(8) 2_555 no
H221 H191 2.51(4) 3_556 no
H222 H93 2.32(4) . no
H231 H61 2.33(3) 5_545 no
H232 H192 2.43(2) 1_545 no
H233 H141 2.56(2) . no
H242 H121 2.454(9) . no
H242 C12 3.086(9) 2_555 no
H242 C13 3.004(9) 2_555 no

loop_
_geom_torsion_atom_site_label_1
_geom_torsion_atom_site_label_2
_geom_torsion_atom_site_label_3
_geom_torsion_atom_site_label_4
_geom_torsion
_geom_torsion_site_symmetry_1
_geom_torsion_site_symmetry_3
_geom_torsion_site_symmetry_4
_geom_torsion_publ_flag
C19 Si1 C4 C3 -86.0(5) . . . no
C19 Si1 C4 C5 95.9(6) . . . no
C20 Si1 C4 C3 153.8(5) . . . no
C20 Si1 C4 C5 -24.2(6) . . . no
C21 Si1 C4 C3 34.2(6) . . . no
C21 Si1 C4 C5 -143.8(5) . . . no
C4 Si1 C21 C21 61.9(5) . . 2_555 no
C19 Si1 C21 C21 -177.1(4) . . 2_555 no
C20 Si1 C21 C21 -57.4(5) . . 2_555 no
C22 Si2 C13 C12 -86.9(6) . . . no
C22 Si2 C13 C14 96.3(6) . . . no
C23 Si2 C13 C12 153.9(6) . . . no
C23 Si2 C13 C14 -22.9(7) . . . no
C24 Si2 C13 C12 33.3(7) . . . no
C24 Si2 C13 C14 -143.4(6) . . . no
C13 Si2 C24 C24 59.3(5) . . 2_555 no
C22 Si2 C24 C24 179.0(5) . . 2_555 no
C23 Si2 C24 C24 -62.0(5) . . 2_555 no
C9 N1 C7 C1 -170.1(6) . . . no
Li1 N1 C7 C1 -49.0(7) . . . no
C7 N1 Li1 C11 147.1(6) . . . no
C7 N1 Li1 C11 -80.0(6) . . 2_555 no
C7 N1 Li1 C2 33.4(5) . . . no
C8 N1 C7 C1 67.8(7) . . . no
C8 N1 Li1 C11 163.7(5) . . 2_555 no
C9 N1 Li1 C2 150.1(5) . . . no
C9 N1 Li1 C11 -96.1(7) . . . no
C9 N1 Li1 C11 36.8(7) . . 2_555 no
C8 N1 Li1 C2 -83.0(5) . . . no
C8 N1 Li1 C11 30.8(8) . . . no
C17 N2 C16 C10 68.9(6) . . . no
C17 N2 Li2 C11 -85.6(5) . . . no
C18 N2 C16 C10 -167.7(5) . . . no
Li2 N2 C16 C10 -45.3(6) . . . no
C16 N2 Li2 C2 144.0(6) . . . no
C16 N2 Li2 C11 28.3(5) . . . no
C16 N2 Li2 C2 -84.5(6) . . 2_555 no
C17 N2 Li2 C2 30.1(8) . . . no
C18 N2 Li2 C11 146.5(5) . . . no
C17 N2 Li2 C2 161.6(5) . . 2_555 no
C18 N2 Li2 C2 -97.8(8) . . . no
C18 N2 Li2 C2 33.7(8) . . 2_555 no
C6 C1 C2 C3 1.8(10) . . . no
C6 C1 C2 Li1 169.4(7) . . . no
C6 C1 C2 Li2 125.3(12) . . . no
C6 C1 C2 Li2 -125.3(8) . . 2_555 no
C7 C1 C2 C3 -179.8(6) . . . no
C7 C1 C2 Li1 -12.2(7) . . . no
C7 C1 C2 Li2 -56.3(16) . . . no
C7 C1 C2 Li2 53.1(9) . . 2_555 no
C2 C1 C6 C5 1.2(11) . . . no
C7 C1 C6 C5 -177.3(7) . . . no
C2 C1 C7 N1 45.4(9) . . . no
C6 C1 C7 N1 -136.0(7) . . . no
C3 C2 Li2 C2 46.9(6) . 2_555 2_555 no
C3 C2 Li2 C11 167.9(5) . 2_555 2_555 no
Li1 C2 Li2 N2 117.7(6) . 2_555 2_555 no
Li1 C2 Li2 C2 -101.8(6) . 2_555 2_555 no
Li1 C2 Li2 C11 19.3(5) . 2_555 2_555 no
Li2 C2 Li2 N2 -169.5(7) . 2_555 2_555 no
Li2 C2 Li2 C2 -29.0(5) . 2_555 2_555 no
Li2 C2 Li2 C11 92.1(6) . 2_555 2_555 no
C3 C2 Li1 C11 -97.5(10) . . 2_555 no
Li2 C2 Li1 N1 148.7(6) . . . no
Li2 C2 Li1 C11 21.2(5) . . . no
Li2 C2 Li1 C11 -93.1(6) . . 2_555 no
Li2 C2 Li1 N1 -136.7(6) 2_555 . . no
Li2 C2 Li1 C11 95.8(6) 2_555 . . no
Li2 C2 Li1 C11 -18.5(5) 2_555 . 2_555 no
C1 C2 Li2 N2 -77.2(15) . . . no
C1 C2 Li2 C11 27.8(16) . . . no
C1 C2 Li2 C2 148.9(12) . . 2_555 no
C3 C2 Li2 N2 51.4(7) . . . no
C3 C2 Li2 C11 156.3(6) . . . no
C3 C2 Li2 C2 -82.5(5) . . 2_555 no
Li1 C2 Li2 N2 -126.3(8) . . . no
Li1 C2 Li2 C11 -21.4(5) . . . no
Li1 C2 Li2 C2 99.8(5) . . 2_555 no
Li2 C2 Li2 N2 161.1(8) 2_555 . . no
Li2 C2 Li2 C11 -93.9(6) 2_555 . . no
Li2 C2 Li2 C2 27.3(5) 2_555 . 2_555 no
C1 C2 Li2 N2 36.0(9) . 2_555 2_555 no
C1 C2 Li2 C2 176.5(6) . 2_555 2_555 no
C1 C2 Li2 C11 -62.5(8) . 2_555 2_555 no
C3 C2 Li2 N2 -93.6(6) . 2_555 2_555 no
C1 C2 C3 C4 -3.2(9) . . . no
Li1 C2 C3 C4 -158.5(8) . . . no
Li2 C2 C3 C4 -162.6(7) . . . no
Li2 C2 C3 C4 133.4(6) 2_555 . . no
C1 C2 Li1 N1 -12.6(5) . . . no
C1 C2 Li1 C11 -140.1(6) . . . no
C1 C2 Li1 C11 105.6(6) . . 2_555 no
C3 C2 Li1 N1 144.3(9) . . . no
C3 C2 Li1 C11 16.8(12) . . . no
C2 C3 C4 Si1 -176.8(5) . . . no
C2 C3 C4 C5 1.4(9) . . . no
Si1 C4 C5 C6 -179.8(5) . . . no
C3 C4 C5 C6 2.0(10) . . . no
C4 C5 C6 C1 -3.2(11) . . . no
C15 C10 C11 C12 -0.3(9) . . . no
C15 C10 C11 Li1 115.7(11) . . . no
C15 C10 C11 Li2 164.1(6) . . . no
C15 C10 C11 Li1 -130.6(6) . . 2_555 no
C16 C10 C11 C12 178.4(6) . . . no
C16 C10 C11 Li1 -65.6(13) . . . no
C16 C10 C11 Li2 -17.2(7) . . . no
C16 C10 C11 Li1 48.1(9) . . 2_555 no
C11 C10 C15 C14 3.3(10) . . . no
C16 C10 C15 C14 -175.4(6) . . . no
C11 C10 C16 N2 46.7(8) . . . no
C15 C10 C16 N2 -134.5(6) . . . no
C12 C11 Li1 C11 46.8(6) . 2_555 2_555 no
Li1 C11 Li1 N1 -169.9(6) . 2_555 2_555 no
Li1 C11 Li1 C2 90.6(5) . 2_555 2_555 no
Li1 C11 Li1 C11 -27.7(4) . 2_555 2_555 no
Li2 C11 Li1 N1 118.9(6) . 2_555 2_555 no
Li2 C11 Li1 C2 19.3(5) . 2_555 2_555 no
Li2 C11 Li1 C11 -99.0(5) . 2_555 2_555 no
C12 C11 Li1 N1 53.5(7) . . . no
C12 C11 Li1 C2 156.6(6) . . . no
C12 C11 Li1 C11 -84.2(5) . . 2_555 no
Li2 C11 Li1 N1 -124.1(7) . . . no
Li2 C11 Li1 C2 -21.0(5) . . . no
Li2 C11 Li1 C11 98.2(5) . . 2_555 no
Li1 C11 Li1 N1 164.2(7) 2_555 . . no
C10 C11 Li2 N2 -7.7(6) . . . no
C10 C11 Li2 C2 -135.8(6) . . . no
C10 C11 Li2 C2 106.2(6) . . 2_555 no
C12 C11 Li2 N2 145.2(8) . . . no
C12 C11 Li2 C2 17.2(12) . . . no
C12 C11 Li2 C2 -100.9(10) . . 2_555 no
Li1 C11 Li2 N2 149.5(6) . . . no
Li1 C11 Li2 C2 21.5(5) . . . no
Li1 C11 Li2 C2 -96.6(6) . . 2_555 no
Li1 C11 Li2 N2 -132.4(6) 2_555 . . no
Li1 C11 Li2 C2 99.6(6) 2_555 . . no
Li1 C11 Li2 C2 -18.5(5) 2_555 . 2_555 no
C10 C11 Li1 N1 37.4(8) . 2_555 2_555 no
C10 C11 Li1 C2 -62.1(8) . 2_555 2_555 no
C10 C11 Li1 C11 179.5(6) . 2_555 2_555 no
C12 C11 Li1 N1 -95.3(7) . 2_555 2_555 no
C12 C11 Li1 C2 165.1(5) . 2_555 2_555 no
C10 C11 C12 C13 -1.8(10) . . . no
Li1 C11 C12 C13 -156.5(7) . . . no
Li2 C11 C12 C13 -152.5(8) . . . no
Li1 C11 C12 C13 137.2(7) 2_555 . . no
C10 C11 Li1 N1 -69.4(13) . . . no
C10 C11 Li1 C2 33.7(14) . . . no
C10 C11 Li1 C11 152.9(10) . . 2_555 no
Li1 C11 Li1 C2 -92.7(5) 2_555 . . no
Li1 C11 Li1 C11 26.5(4) 2_555 . 2_555 no
C11 C12 C13 C14 0.9(10) . . . no
C11 C12 C13 Si2 -176.2(5) . . . no
C12 C13 C14 C15 2.2(10) . . . no
Si2 C13 C14 C15 179.1(5) . . . no
C13 C14 C15 C10 -4.3(10) . . . no
Si1 C21 C21 Si1 -161.7(3) . 2_555 2_555 no
Si2 C24 C24 Si2 -161.7(3) . 2_555 2_555 no
